data_7250031
loop_
_publ_author_name
'Recchia, Daniella L.'
'Barton, Benita'
'Hosten, Eric C.'

_publ_section_title
;
 Extremely effective separations of pyridine/picoline mixtures through
 supramolecular chemistry strategies employing
 (4R,5R)-bis(diphenylhydroxymethyl)-2-spiro-1&#x2032;-cyclohexane-1,3-dioxolane
 as the host compound
;
_journal_issue 13
_journal_name_full CrystEngComm
_journal_page_first 1960
_journal_page_last 1976
_journal_paper_doi 10.1039/D5CE00111K
_journal_volume 27
_journal_year 2025
_chemical_absolute_configuration ad
_chemical_formula_moiety 'C34 H34 O4, C6 H7 N'
_chemical_formula_sum 'C40 H41 N O4'
_chemical_formula_weight 599.74
_chemical_name_systematic (4R,5R)-Bis(diphenyldioxymethyl)-2-spiro-1'-cyclohexane-1,3-dioxane
_chemical_temperature_decomposition 352.31
_space_group_crystal_system triclinic
_space_group_IT_number 1
_space_group_name_Hall 'P 1'
_space_group_name_H-M_alt 'P 1'
_atom_sites_solution_hydrogens geom
_atom_sites_solution_primary dual
_atom_sites_solution_secondary difmap
_audit_creation_method SHELXL-2019/3
_audit_update_record
;
2024-03-18 deposited with the CCDC.	2025-02-26 downloaded from the CCDC.
;
_cell_angle_alpha 97.408(2)
_cell_angle_beta 100.565(2)
_cell_angle_gamma 90.588(2)
_cell_formula_units_Z 2
_cell_length_a 9.5704(6)
_cell_length_b 9.8658(5)
_cell_length_c 17.3649(10)
_cell_measurement_reflns_used 9287
_cell_measurement_temperature 200(2)
_cell_measurement_theta_max 28.22
_cell_measurement_theta_min 2.97
_cell_volume 1597.37(16)
_computing_cell_refinement 'SAINT V8.40B (Bruker AXS LLC, 2019)'
_computing_data_collection 'Bruker Instrument Service V6.2.16'
_computing_data_reduction 'SAINT V8.40B (Bruker AXS LLC, 2019)'
_computing_molecular_graphics 'Ortep-3 for Windows (Farrugia, 2012)'
_computing_publication_material 'PLATON (Spek, 2009) and MERCURY (Macrae, 2008)'
_computing_structure_refinement 'SHELXL-2019/2 (Sheldrick, 2015b)  and ShelXle (H\"ubschle, 2011)'
_computing_structure_solution 'SHELXT-2018/2 (Sheldrick, 2015a)'
_diffrn_ambient_temperature 200(2)
_diffrn_detector 'Bruker PHOTON II 7 detector'
_diffrn_measured_fraction_theta_full 0.999
_diffrn_measured_fraction_theta_max 0.998
_diffrn_measurement_device 'four-circle KAPPA diffractometer'
_diffrn_measurement_device_type 'Bruker D8 QUEST'
_diffrn_measurement_method '\f and \w scans'
_diffrn_radiation_monochromator graphite
_diffrn_radiation_type MoK\a
_diffrn_radiation_wavelength 0.71073
_diffrn_reflns_av_R_equivalents 0.0378
_diffrn_reflns_av_unetI/netI 0.0258
_diffrn_reflns_Laue_measured_fraction_full 0.999
_diffrn_reflns_Laue_measured_fraction_max 0.998
_diffrn_reflns_limit_h_max 12
_diffrn_reflns_limit_h_min -12
_diffrn_reflns_limit_k_max 13
_diffrn_reflns_limit_k_min -13
_diffrn_reflns_limit_l_max 23
_diffrn_reflns_limit_l_min -23
_diffrn_reflns_number 135115
_diffrn_reflns_point_group_measured_fraction_full 0.998
_diffrn_reflns_point_group_measured_fraction_max 0.993
_diffrn_reflns_theta_full 25.242
_diffrn_reflns_theta_max 28.307
_diffrn_reflns_theta_min 2.083
_diffrn_source 'sealed x-ray tube'
_diffrn_source_current 1.4
_diffrn_source_power 70
_diffrn_source_voltage 50
_exptl_absorpt_coefficient_mu 0.080
_exptl_absorpt_correction_T_max 0.9975
_exptl_absorpt_correction_T_min 0.9597
_exptl_absorpt_correction_type numerical
_exptl_absorpt_process_details 'SADABS V2016/2 (Krause, 2015)'
_exptl_crystal_colour colourless
_exptl_crystal_density_diffrn 1.247
_exptl_crystal_density_method 'not measured'
_exptl_crystal_description rod
_exptl_crystal_F_000 640
_exptl_crystal_recrystallization_method 'Re-crystallisation from solvent: 3-methylpyridine'
_exptl_crystal_size_max 0.555
_exptl_crystal_size_mid 0.491
_exptl_crystal_size_min 0.260
_refine_diff_density_max 0.237
_refine_diff_density_min -0.191
_refine_diff_density_rms 0.038
_refine_ls_abs_structure_details
;
 Flack x determined using 6468 quotients [(I+)-(I-)]/[(I+)+(I-)]
 (Parsons, Flack and Wagner, Acta Cryst. B69 (2013) 249-259).
;
_refine_ls_abs_structure_Flack -0.15(14)
_refine_ls_extinction_coef 0.0132(12)
_refine_ls_extinction_expression Fc^*^=kFc[1+0.001xFc^2^\l^3^/sin(2\q)]^-1/4^
_refine_ls_extinction_method 'SHELXL-2019/2 (Sheldrick 2019)'
_refine_ls_goodness_of_fit_ref 1.059
_refine_ls_hydrogen_treatment constr
_refine_ls_matrix_type full
_refine_ls_number_parameters 818
_refine_ls_number_reflns 15818
_refine_ls_number_restraints 3
_refine_ls_restrained_S_all 1.059
_refine_ls_R_factor_all 0.0458
_refine_ls_R_factor_gt 0.0381
_refine_ls_shift/su_max 0.000
_refine_ls_shift/su_mean 0.000
_refine_ls_structure_factor_coef Fsqd
_refine_ls_weighting_details 'w=1/[\s^2^(Fo^2^)+(0.0274P)^2^+0.4768P] where P=(Fo^2^+2Fc^2^)/3'
_refine_ls_weighting_scheme calc
_refine_ls_wR_factor_gt 0.0794
_refine_ls_wR_factor_ref 0.0844
_reflns_Friedel_coverage 0.991
_reflns_Friedel_fraction_full 0.996
_reflns_Friedel_fraction_max 0.989
_reflns_number_gt 14346
_reflns_number_total 15818
_reflns_threshold_expression 'I > 2\s(I)'
_cod_data_source_file d5ce00111k2.cif
_cod_data_source_block aq103
_cod_depositor_comments 'Adding full bibliography for 7250028--7250031.cif.'
_cod_original_cell_volume 1597.38(16)
_cod_database_code 7250031
_shelx_shelxl_version_number 2019/3
_shelx_space_group_comment
;
The symmetry employed for this shelxl refinement is uniquely defined
by the following loop, which should always be used as a source of
symmetry information in preference to the above space-group names.
They are only intended as comments.
;
_shelx_estimated_absorpt_t_min 0.957
_shelx_estimated_absorpt_t_max 0.980

loop_
_space_group_symop_operation_xyz
'x, y, z'

loop_
_atom_site_label
_atom_site_type_symbol
_atom_site_fract_x
_atom_site_fract_y
_atom_site_fract_z
_atom_site_U_iso_or_equiv
_atom_site_adp_type
_atom_site_occupancy
_atom_site_site_symmetry_order
_atom_site_calc_flag
_atom_site_refinement_flags_posn
_atom_site_refinement_flags_adp
_atom_site_refinement_flags_occupancy
_atom_site_disorder_assembly
_atom_site_disorder_group
O11 O 0.10834(17) 0.52981(15) 0.22600(9) 0.0279(3) Uani 1 1 d . . . . .
H11 H 0.141077 0.464202 0.199735 0.042 Uiso 1 1 calc R U . . .
O12 O 0.01829(15) 0.27192(15) 0.34557(9) 0.0247(3) Uani 1 1 d . . . . .
O13 O 0.20620(17) 0.14617(15) 0.31911(9) 0.0271(3) Uani 1 1 d . . . . .
O14 O 0.21734(16) 0.31783(15) 0.14838(9) 0.0270(3) Uani 1 1 d . . . . .
H14 H 0.296937 0.347158 0.142556 0.041 Uiso 1 1 calc R U . . .
O21 O 0.77773(16) 0.73889(15) 0.85630(9) 0.0273(3) Uani 1 1 d . . . . .
H21 H 0.698339 0.770722 0.861312 0.041 Uiso 1 1 calc R U . . .
O22 O 0.78557(17) 0.49052(15) 0.68485(9) 0.0265(3) Uani 1 1 d . . . . .
O23 O 0.96817(16) 0.60882(15) 0.65398(9) 0.0257(3) Uani 1 1 d . . . . .
O24 O 0.89301(17) 0.91703(15) 0.78109(9) 0.0288(3) Uani 1 1 d . . . . .
H24 H 0.856147 0.862863 0.805834 0.043 Uiso 1 1 calc R U . . .
N3 N 0.4254(2) 0.4766(2) 0.12225(15) 0.0422(5) Uani 1 1 d . . . . .
N4 N 0.5726(2) 0.9082(2) 0.88565(14) 0.0393(5) Uani 1 1 d . . . . .
C11 C 0.0607(2) 0.4830(2) 0.29141(12) 0.0213(4) Uani 1 1 d . . . . .
C12 C 0.0606(2) 0.3234(2) 0.27998(12) 0.0206(4) Uani 1 1 d . . . . .
H12 H -0.008126 0.287714 0.230724 0.025 Uiso 1 1 calc R U . . .
C13 C 0.2069(2) 0.2595(2) 0.27629(12) 0.0213(4) Uani 1 1 d . . . . .
H13 H 0.284361 0.326659 0.304234 0.026 Uiso 1 1 calc R U . . .
C14 C 0.2366(2) 0.2054(2) 0.19345(12) 0.0219(4) Uani 1 1 d . . . . .
C21 C 0.7572(2) 0.6062(2) 0.81069(12) 0.0222(4) Uani 1 1 d . . . . .
C22 C 0.7861(2) 0.6237(2) 0.72768(12) 0.0214(4) Uani 1 1 d . . . . .
H22 H 0.708750 0.677158 0.700036 0.026 Uiso 1 1 calc R U . . .
C23 C 0.9323(2) 0.6864(2) 0.72258(12) 0.0211(4) Uani 1 1 d . . . . .
H23 H 1.003273 0.670094 0.770136 0.025 Uiso 1 1 calc R U . . .
C24 C 0.9362(2) 0.8420(2) 0.71376(12) 0.0210(4) Uani 1 1 d . . . . .
C31 C 0.6469(3) 0.5430(3) 0.08948(14) 0.0359(5) Uani 1 1 d . . . . .
C32 C 0.5537(3) 0.4478(3) 0.10657(17) 0.0406(6) Uani 1 1 d . . . . .
H32 H 0.583205 0.356185 0.107133 0.049 Uiso 1 1 calc R U . . .
C33 C 0.3847(3) 0.6052(3) 0.12131(17) 0.0410(6) Uani 1 1 d . . . . .
H33 H 0.293568 0.627280 0.132631 0.049 Uiso 1 1 calc R U . . .
C34 C 0.4685(3) 0.7070(3) 0.10473(18) 0.0446(6) Uani 1 1 d . . . . .
H34 H 0.436131 0.797666 0.104450 0.053 Uiso 1 1 calc R U . . .
C35 C 0.6009(3) 0.6748(3) 0.08846(16) 0.0425(6) Uani 1 1 d . . . . .
H35 H 0.660512 0.743695 0.076520 0.051 Uiso 1 1 calc R U . . .
C36 C 0.7914(3) 0.5012(4) 0.07473(18) 0.0505(7) Uani 1 1 d . . . . .
H36A H 0.862553 0.527944 0.122776 0.076 Uiso 1 1 calc R U . . .
H36B H 0.815148 0.546581 0.031575 0.076 Uiso 1 1 calc R U . . .
H36C H 0.790741 0.401807 0.060221 0.076 Uiso 1 1 calc R U . . .
C41 C 0.3500(3) 0.9893(3) 0.91624(14) 0.0357(5) Uani 1 1 d . . . . .
C42 C 0.4439(3) 0.8861(3) 0.90227(16) 0.0386(6) Uani 1 1 d . . . . .
H42 H 0.414932 0.794610 0.904697 0.046 Uiso 1 1 calc R U . . .
C43 C 0.6128(3) 1.0369(3) 0.88272(16) 0.0398(6) Uani 1 1 d . . . . .
H43 H 0.703553 1.053843 0.870447 0.048 Uiso 1 1 calc R U . . .
C44 C 0.5287(3) 1.1462(3) 0.89667(17) 0.0433(6) Uani 1 1 d . . . . .
H44 H 0.561175 1.236903 0.894927 0.052 Uiso 1 1 calc R U . . .
C45 C 0.3959(3) 1.1210(3) 0.91325(16) 0.0426(6) Uani 1 1 d . . . . .
H45 H 0.335840 1.195002 0.922663 0.051 Uiso 1 1 calc R U . . .
C46 C 0.2052(3) 0.9540(4) 0.93185(18) 0.0506(7) Uani 1 1 d . . . . .
H46A H 0.196488 0.996088 0.984974 0.076 Uiso 1 1 calc R U . . .
H46B H 0.192938 0.854481 0.928035 0.076 Uiso 1 1 calc R U . . .
H46C H 0.131848 0.988526 0.892688 0.076 Uiso 1 1 calc R U . . .
C111 C 0.1592(2) 0.5428(2) 0.36856(13) 0.0229(4) Uani 1 1 d . . . . .
C112 C 0.2992(2) 0.5829(2) 0.36843(15) 0.0294(5) Uani 1 1 d . . . . .
H112 H 0.332903 0.576841 0.319970 0.035 Uiso 1 1 calc R U . . .
C113 C 0.3900(3) 0.6320(3) 0.43912(16) 0.0365(5) Uani 1 1 d . . . . .
H113 H 0.485513 0.658520 0.438598 0.044 Uiso 1 1 calc R U . . .
C114 C 0.3422(3) 0.6421(3) 0.50981(16) 0.0377(6) Uani 1 1 d . . . . .
H114 H 0.404847 0.674289 0.557917 0.045 Uiso 1 1 calc R U . . .
C115 C 0.2023(3) 0.6053(2) 0.51041(14) 0.0335(5) Uani 1 1 d . . . . .
H115 H 0.168471 0.613872 0.558869 0.040 Uiso 1 1 calc R U . . .
C116 C 0.1118(2) 0.5558(2) 0.44024(13) 0.0264(4) Uani 1 1 d . . . . .
H116 H 0.016098 0.530346 0.441105 0.032 Uiso 1 1 calc R U . . .
C121 C -0.0889(2) 0.5382(2) 0.29163(12) 0.0233(4) Uani 1 1 d . . . . .
C122 C -0.1061(2) 0.6762(2) 0.28302(13) 0.0284(5) Uani 1 1 d . . . . .
H122 H -0.027823 0.729859 0.275559 0.034 Uiso 1 1 calc R U . . .
C123 C -0.2362(3) 0.7358(2) 0.28526(15) 0.0340(5) Uani 1 1 d . . . . .
H123 H -0.246322 0.829723 0.279231 0.041 Uiso 1 1 calc R U . . .
C124 C -0.3510(3) 0.6595(3) 0.29620(14) 0.0343(5) Uani 1 1 d . . . . .
H124 H -0.439705 0.700809 0.298412 0.041 Uiso 1 1 calc R U . . .
C125 C -0.3357(3) 0.5225(3) 0.30389(15) 0.0358(5) Uani 1 1 d . . . . .
H125 H -0.414572 0.469249 0.310842 0.043 Uiso 1 1 calc R U . . .
C126 C -0.2056(2) 0.4621(2) 0.30151(15) 0.0314(5) Uani 1 1 d . . . . .
H126 H -0.196498 0.367773 0.306716 0.038 Uiso 1 1 calc R U . . .
C131 C 0.3896(2) 0.1564(2) 0.19752(13) 0.0234(4) Uani 1 1 d . . . . .
C132 C 0.4343(2) 0.1161(2) 0.12616(14) 0.0294(5) Uani 1 1 d . . . . .
H132 H 0.369163 0.116337 0.077794 0.035 Uiso 1 1 calc R U . . .
C133 C 0.5725(3) 0.0755(2) 0.12473(16) 0.0342(5) Uani 1 1 d . . . . .
H133 H 0.601011 0.048298 0.075595 0.041 Uiso 1 1 calc R U . . .
C134 C 0.6684(3) 0.0745(3) 0.19447(17) 0.0362(5) Uani 1 1 d . . . . .
H134 H 0.763159 0.047453 0.193552 0.043 Uiso 1 1 calc R U . . .
C135 C 0.6255(3) 0.1131(3) 0.26547(16) 0.0381(6) Uani 1 1 d . . . . .
H135 H 0.690968 0.111773 0.313626 0.046 Uiso 1 1 calc R U . . .
C136 C 0.4866(2) 0.1541(2) 0.26724(14) 0.0320(5) Uani 1 1 d . . . . .
H136 H 0.458465 0.180508 0.316555 0.038 Uiso 1 1 calc R U . . .
C141 C 0.1297(2) 0.0910(2) 0.15054(13) 0.0261(4) Uani 1 1 d . . . . .
C142 C 0.0181(3) 0.1191(3) 0.09216(14) 0.0351(5) Uani 1 1 d . . . . .
H142 H 0.005634 0.210062 0.080380 0.042 Uiso 1 1 calc R U . . .
C143 C -0.0758(3) 0.0143(4) 0.05067(17) 0.0489(8) Uani 1 1 d . . . . .
H143 H -0.151706 0.034191 0.010661 0.059 Uiso 1 1 calc R U . . .
C144 C -0.0589(3) -0.1177(4) 0.06742(19) 0.0541(8) Uani 1 1 d . . . . .
H144 H -0.121760 -0.189111 0.038147 0.065 Uiso 1 1 calc R U . . .
C145 C 0.0493(3) -0.1465(3) 0.12681(19) 0.0506(8) Uani 1 1 d . . . . .
H145 H 0.059303 -0.237218 0.139419 0.061 Uiso 1 1 calc R U . . .
C146 C 0.1438(3) -0.0426(2) 0.16820(16) 0.0353(5) Uani 1 1 d . . . . .
H146 H 0.218500 -0.062865 0.208798 0.042 Uiso 1 1 calc R U . . .
C151 C 0.1166(2) 0.1738(2) 0.37560(12) 0.0219(4) Uani 1 1 d . . . . .
C152 C 0.2030(2) 0.2319(2) 0.45558(13) 0.0259(4) Uani 1 1 d . . . . .
H15A H 0.137561 0.265548 0.491305 0.031 Uiso 1 1 calc R U . . .
H15B H 0.262806 0.310695 0.449213 0.031 Uiso 1 1 calc R U . . .
C153 C 0.2979(3) 0.1255(2) 0.49283(14) 0.0333(5) Uani 1 1 d . . . . .
H15C H 0.372183 0.101364 0.461079 0.040 Uiso 1 1 calc R U . . .
H15D H 0.345712 0.164575 0.546710 0.040 Uiso 1 1 calc R U . . .
C154 C 0.2119(3) -0.0029(3) 0.49728(15) 0.0350(5) Uani 1 1 d . . . . .
H15E H 0.143053 0.019688 0.532765 0.042 Uiso 1 1 calc R U . . .
H15F H 0.276470 -0.071483 0.519727 0.042 Uiso 1 1 calc R U . . .
C155 C 0.1324(3) -0.0629(2) 0.41572(15) 0.0315(5) Uani 1 1 d . . . . .
H15G H 0.075056 -0.144675 0.420129 0.038 Uiso 1 1 calc R U . . .
H15H H 0.201420 -0.091598 0.381277 0.038 Uiso 1 1 calc R U . . .
C156 C 0.0346(2) 0.0427(2) 0.37874(14) 0.0275(5) Uani 1 1 d . . . . .
H15I H -0.011742 0.003915 0.324527 0.033 Uiso 1 1 calc R U . . .
H15J H -0.040881 0.063635 0.410155 0.033 Uiso 1 1 calc R U . . .
C211 C 0.6032(2) 0.5540(2) 0.80621(13) 0.0243(4) Uani 1 1 d . . . . .
C212 C 0.5058(3) 0.5211(2) 0.73614(14) 0.0322(5) Uani 1 1 d . . . . .
H212 H 0.534437 0.525990 0.686968 0.039 Uiso 1 1 calc R U . . .
C213 C 0.3658(3) 0.4806(3) 0.73762(17) 0.0387(6) Uani 1 1 d . . . . .
H213 H 0.299900 0.458285 0.689431 0.046 Uiso 1 1 calc R U . . .
C214 C 0.3229(3) 0.4730(3) 0.80857(17) 0.0386(6) Uani 1 1 d . . . . .
H214 H 0.227557 0.446307 0.809342 0.046 Uiso 1 1 calc R U . . .
C215 C 0.4190(3) 0.5042(3) 0.87836(16) 0.0365(6) Uani 1 1 d . . . . .
H215 H 0.390028 0.498561 0.927359 0.044 Uiso 1 1 calc R U . . .
C216 C 0.5583(3) 0.5441(2) 0.87721(15) 0.0316(5) Uani 1 1 d . . . . .
H216 H 0.623844 0.564895 0.925638 0.038 Uiso 1 1 calc R U . . .
C221 C 0.8632(2) 0.5117(2) 0.85236(13) 0.0266(4) Uani 1 1 d . . . . .
C222 C 0.8488(3) 0.3697(3) 0.83292(16) 0.0369(5) Uani 1 1 d . . . . .
H222 H 0.773522 0.330685 0.792306 0.044 Uiso 1 1 calc R U . . .
C223 C 0.9439(3) 0.2851(3) 0.8726(2) 0.0499(8) Uani 1 1 d . . . . .
H223 H 0.934266 0.188676 0.858633 0.060 Uiso 1 1 calc R U . . .
C224 C 1.0527(3) 0.3414(4) 0.9325(2) 0.0541(9) Uani 1 1 d . . . . .
H224 H 1.116174 0.283553 0.960585 0.065 Uiso 1 1 calc R U . . .
C225 C 1.0688(3) 0.4802(4) 0.95129(17) 0.0491(8) Uani 1 1 d . . . . .
H225 H 1.144400 0.518366 0.991983 0.059 Uiso 1 1 calc R U . . .
C226 C 0.9753(3) 0.5665(3) 0.91121(15) 0.0359(5) Uani 1 1 d . . . . .
H226 H 0.988297 0.662852 0.924226 0.043 Uiso 1 1 calc R U . . .
C231 C 1.0866(2) 0.8975(2) 0.71294(12) 0.0235(4) Uani 1 1 d . . . . .
C232 C 1.2044(2) 0.8176(2) 0.71054(14) 0.0288(5) Uani 1 1 d . . . . .
H232 H 1.195347 0.721652 0.710514 0.035 Uiso 1 1 calc R U . . .
C233 C 1.3359(2) 0.8772(3) 0.70817(14) 0.0337(5) Uani 1 1 d . . . . .
H233 H 1.415868 0.821479 0.706219 0.040 Uiso 1 1 calc R U . . .
C234 C 1.3506(3) 1.0171(3) 0.70865(14) 0.0354(5) Uani 1 1 d . . . . .
H234 H 1.440177 1.057472 0.706633 0.042 Uiso 1 1 calc R U . . .
C235 C 1.2339(3) 1.0974(3) 0.71207(15) 0.0364(5) Uani 1 1 d . . . . .
H235 H 1.243551 1.193555 0.713042 0.044 Uiso 1 1 calc R U . . .
C236 C 1.1026(3) 1.0384(2) 0.71410(14) 0.0303(5) Uani 1 1 d . . . . .
H236 H 1.022997 1.094521 0.716308 0.036 Uiso 1 1 calc R U . . .
C241 C 0.8373(2) 0.8700(2) 0.63809(13) 0.0235(4) Uani 1 1 d . . . . .
C242 C 0.7010(2) 0.9154(2) 0.64044(15) 0.0307(5) Uani 1 1 d . . . . .
H242 H 0.670238 0.932880 0.689662 0.037 Uiso 1 1 calc R U . . .
C243 C 0.6095(3) 0.9353(3) 0.57109(17) 0.0403(6) Uani 1 1 d . . . . .
H243 H 0.516114 0.965485 0.573140 0.048 Uiso 1 1 calc R U . . .
C244 C 0.6533(3) 0.9116(3) 0.49962(16) 0.0402(6) Uani 1 1 d . . . . .
H244 H 0.590196 0.924995 0.452391 0.048 Uiso 1 1 calc R U . . .
C245 C 0.7896(3) 0.8682(2) 0.49659(14) 0.0350(5) Uani 1 1 d . . . . .
H245 H 0.820199 0.852157 0.447267 0.042 Uiso 1 1 calc R U . . .
C246 C 0.8814(2) 0.8481(2) 0.56551(13) 0.0272(4) Uani 1 1 d . . . . .
H246 H 0.975086 0.819159 0.563206 0.033 Uiso 1 1 calc R U . . .
C251 C 0.8664(2) 0.4975(2) 0.62433(12) 0.0238(4) Uani 1 1 d . . . . .
C252 C 0.7700(2) 0.5234(2) 0.54824(13) 0.0269(4) Uani 1 1 d . . . . .
H25A H 0.828951 0.544913 0.509826 0.032 Uiso 1 1 calc R U . . .
H25B H 0.711868 0.603528 0.559262 0.032 Uiso 1 1 calc R U . . .
C253 C 0.6716(3) 0.3991(2) 0.51209(15) 0.0360(5) Uani 1 1 d . . . . .
H25C H 0.605082 0.383662 0.547792 0.043 Uiso 1 1 calc R U . . .
H25D H 0.614829 0.416844 0.460943 0.043 Uiso 1 1 calc R U . . .
C254 C 0.7578(3) 0.2715(3) 0.49912(16) 0.0416(6) Uani 1 1 d . . . . .
H25E H 0.692567 0.192032 0.476521 0.050 Uiso 1 1 calc R U . . .
H25F H 0.820356 0.284852 0.460978 0.050 Uiso 1 1 calc R U . . .
C255 C 0.8478(3) 0.2431(2) 0.57671(16) 0.0384(6) Uani 1 1 d . . . . .
H25G H 0.905279 0.162002 0.566980 0.046 Uiso 1 1 calc R U . . .
H25H H 0.784907 0.222869 0.613428 0.046 Uiso 1 1 calc R U . . .
C256 C 0.9466(3) 0.3664(2) 0.61445(14) 0.0312(5) Uani 1 1 d . . . . .
H25I H 0.997885 0.348494 0.666864 0.037 Uiso 1 1 calc R U . . .
H25J H 1.018090 0.378104 0.581025 0.037 Uiso 1 1 calc R U . . .

loop_
_atom_site_aniso_label
_atom_site_aniso_U_11
_atom_site_aniso_U_22
_atom_site_aniso_U_33
_atom_site_aniso_U_23
_atom_site_aniso_U_13
_atom_site_aniso_U_12
O11 0.0338(9) 0.0253(8) 0.0294(8) 0.0095(6) 0.0145(7) 0.0047(6)
O12 0.0244(8) 0.0256(7) 0.0285(8) 0.0122(6) 0.0103(6) 0.0068(6)
O13 0.0330(8) 0.0261(7) 0.0268(8) 0.0095(6) 0.0134(6) 0.0106(6)
O14 0.0251(8) 0.0296(8) 0.0303(8) 0.0113(6) 0.0101(6) 0.0026(6)
O21 0.0246(8) 0.0262(8) 0.0318(8) -0.0028(6) 0.0115(6) 0.0016(6)
O22 0.0347(8) 0.0211(7) 0.0262(8) 0.0000(6) 0.0145(7) -0.0039(6)
O23 0.0267(8) 0.0230(7) 0.0287(8) -0.0021(6) 0.0123(6) -0.0015(6)
O24 0.0355(9) 0.0228(7) 0.0304(8) -0.0007(6) 0.0151(7) 0.0009(6)
N3 0.0308(11) 0.0436(13) 0.0559(14) 0.0190(11) 0.0091(10) -0.0043(9)
N4 0.0287(11) 0.0381(11) 0.0479(13) -0.0034(9) 0.0050(9) 0.0088(9)
C11 0.0211(10) 0.0197(9) 0.0248(10) 0.0056(7) 0.0071(8) 0.0024(8)
C12 0.0215(10) 0.0204(9) 0.0208(9) 0.0045(7) 0.0054(8) 0.0008(7)
C13 0.0218(10) 0.0212(9) 0.0214(9) 0.0037(7) 0.0049(8) 0.0027(8)
C14 0.0208(10) 0.0228(10) 0.0234(10) 0.0039(8) 0.0070(8) 0.0017(8)
C21 0.0226(10) 0.0218(9) 0.0238(10) 0.0033(8) 0.0082(8) 0.0012(8)
C22 0.0221(10) 0.0195(9) 0.0232(10) 0.0019(7) 0.0065(8) 0.0003(8)
C23 0.0223(10) 0.0204(9) 0.0214(9) 0.0017(7) 0.0067(8) 0.0014(8)
C24 0.0204(10) 0.0193(9) 0.0237(10) 0.0008(7) 0.0066(8) 0.0012(7)
C31 0.0308(13) 0.0503(15) 0.0268(11) 0.0047(10) 0.0060(10) -0.0060(11)
C32 0.0351(14) 0.0399(14) 0.0480(15) 0.0117(12) 0.0072(11) 0.0006(11)
C33 0.0295(13) 0.0474(15) 0.0485(16) 0.0133(12) 0.0082(11) -0.0003(11)
C34 0.0466(16) 0.0361(14) 0.0529(17) 0.0107(12) 0.0110(13) -0.0013(12)
C35 0.0435(15) 0.0431(14) 0.0429(15) 0.0106(12) 0.0110(12) -0.0133(12)
C36 0.0359(15) 0.075(2) 0.0417(15) 0.0064(14) 0.0115(12) -0.0001(14)
C41 0.0304(12) 0.0498(15) 0.0262(11) 0.0008(10) 0.0062(10) 0.0089(11)
C42 0.0348(14) 0.0373(13) 0.0419(14) 0.0000(11) 0.0054(11) 0.0025(11)
C43 0.0296(13) 0.0432(14) 0.0453(15) 0.0015(11) 0.0066(11) 0.0041(10)
C44 0.0460(16) 0.0366(13) 0.0478(16) 0.0039(11) 0.0110(13) 0.0051(11)
C45 0.0437(15) 0.0425(14) 0.0430(15) 0.0030(11) 0.0127(12) 0.0189(12)
C46 0.0353(15) 0.074(2) 0.0427(15) 0.0003(14) 0.0124(12) 0.0023(14)
C111 0.0226(10) 0.0181(9) 0.0284(10) 0.0031(8) 0.0060(8) 0.0046(8)
C112 0.0251(11) 0.0262(11) 0.0372(12) 0.0008(9) 0.0091(9) 0.0006(9)
C113 0.0245(12) 0.0340(13) 0.0476(15) -0.0013(11) 0.0025(10) -0.0025(9)
C114 0.0377(14) 0.0316(12) 0.0366(13) -0.0045(10) -0.0058(11) 0.0012(10)
C115 0.0414(14) 0.0287(12) 0.0298(12) 0.0009(9) 0.0064(10) 0.0077(10)
C116 0.0257(11) 0.0242(10) 0.0298(11) 0.0028(8) 0.0074(9) 0.0024(8)
C121 0.0226(10) 0.0247(10) 0.0222(10) 0.0037(8) 0.0026(8) 0.0037(8)
C122 0.0285(11) 0.0263(11) 0.0299(11) 0.0044(9) 0.0038(9) 0.0028(9)
C123 0.0360(13) 0.0292(12) 0.0360(13) 0.0040(9) 0.0040(10) 0.0126(10)
C124 0.0252(12) 0.0455(14) 0.0320(12) 0.0047(10) 0.0046(9) 0.0161(10)
C125 0.0247(12) 0.0451(14) 0.0405(14) 0.0126(11) 0.0086(10) 0.0039(10)
C126 0.0262(11) 0.0314(12) 0.0387(13) 0.0109(10) 0.0069(10) 0.0043(9)
C131 0.0221(10) 0.0201(9) 0.0291(10) 0.0016(8) 0.0082(8) 0.0005(8)
C132 0.0282(11) 0.0312(11) 0.0298(11) 0.0011(9) 0.0096(9) 0.0018(9)
C133 0.0325(12) 0.0326(12) 0.0409(13) 0.0022(10) 0.0177(11) 0.0053(10)
C134 0.0252(12) 0.0332(12) 0.0530(15) 0.0063(11) 0.0134(11) 0.0074(10)
C135 0.0268(12) 0.0443(14) 0.0419(14) 0.0064(11) 0.0019(10) 0.0079(10)
C136 0.0279(12) 0.0361(12) 0.0317(12) 0.0024(9) 0.0060(9) 0.0051(9)
C141 0.0234(11) 0.0312(11) 0.0244(10) -0.0027(8) 0.0111(8) -0.0031(8)
C142 0.0251(12) 0.0500(15) 0.0298(12) 0.0000(10) 0.0082(9) -0.0022(10)
C143 0.0257(13) 0.079(2) 0.0366(14) -0.0107(14) 0.0061(11) -0.0126(13)
C144 0.0377(15) 0.066(2) 0.0543(18) -0.0255(15) 0.0225(14) -0.0256(14)
C145 0.0531(17) 0.0365(14) 0.065(2) -0.0140(13) 0.0331(16) -0.0157(13)
C146 0.0361(13) 0.0312(12) 0.0399(13) -0.0012(10) 0.0150(11) -0.0036(10)
C151 0.0226(10) 0.0217(10) 0.0230(10) 0.0054(8) 0.0063(8) 0.0041(8)
C152 0.0289(11) 0.0229(10) 0.0256(10) 0.0019(8) 0.0053(9) 0.0005(8)
C153 0.0326(13) 0.0334(12) 0.0315(12) 0.0064(10) -0.0020(10) 0.0025(10)
C154 0.0392(13) 0.0325(12) 0.0340(12) 0.0139(10) 0.0015(10) 0.0057(10)
C155 0.0343(13) 0.0221(10) 0.0382(13) 0.0091(9) 0.0036(10) 0.0024(9)
C156 0.0279(11) 0.0240(10) 0.0302(11) 0.0072(8) 0.0019(9) -0.0006(8)
C211 0.0232(10) 0.0213(10) 0.0308(11) 0.0055(8) 0.0096(9) 0.0030(8)
C212 0.0299(12) 0.0357(12) 0.0325(12) 0.0064(10) 0.0082(10) -0.0021(10)
C213 0.0280(12) 0.0399(14) 0.0464(15) 0.0065(11) 0.0023(11) -0.0051(10)
C214 0.0271(12) 0.0328(12) 0.0593(17) 0.0082(11) 0.0158(12) -0.0031(10)
C215 0.0359(13) 0.0361(13) 0.0438(14) 0.0091(11) 0.0212(11) 0.0022(10)
C216 0.0285(12) 0.0365(12) 0.0321(12) 0.0075(9) 0.0100(9) 0.0023(10)
C221 0.0249(11) 0.0334(11) 0.0258(11) 0.0097(9) 0.0120(9) 0.0068(9)
C222 0.0396(14) 0.0337(13) 0.0436(14) 0.0134(11) 0.0174(11) 0.0082(10)
C223 0.0513(17) 0.0472(16) 0.0659(19) 0.0303(14) 0.0322(15) 0.0217(13)
C224 0.0390(16) 0.079(2) 0.0602(19) 0.0431(17) 0.0251(14) 0.0312(15)
C225 0.0272(13) 0.087(2) 0.0375(15) 0.0213(14) 0.0085(11) 0.0147(14)
C226 0.0256(12) 0.0533(15) 0.0315(12) 0.0083(11) 0.0101(10) 0.0059(11)
C231 0.0233(10) 0.0260(10) 0.0207(10) 0.0020(8) 0.0037(8) -0.0017(8)
C232 0.0249(11) 0.0306(11) 0.0302(11) -0.0003(9) 0.0063(9) 0.0009(9)
C233 0.0237(11) 0.0453(14) 0.0303(12) -0.0021(10) 0.0051(9) 0.0008(10)
C234 0.0259(12) 0.0495(15) 0.0292(12) 0.0017(10) 0.0044(9) -0.0137(10)
C235 0.0378(14) 0.0337(12) 0.0361(13) 0.0026(10) 0.0050(10) -0.0138(10)
C236 0.0300(12) 0.0279(11) 0.0329(12) 0.0039(9) 0.0061(9) -0.0018(9)
C241 0.0210(10) 0.0195(9) 0.0294(11) 0.0044(8) 0.0028(8) -0.0024(8)
C242 0.0241(11) 0.0309(11) 0.0392(13) 0.0097(10) 0.0081(9) 0.0020(9)
C243 0.0225(12) 0.0420(14) 0.0559(17) 0.0156(12) -0.0006(11) 0.0009(10)
C244 0.0353(14) 0.0374(13) 0.0433(15) 0.0154(11) -0.0115(11) -0.0078(11)
C245 0.0429(14) 0.0324(12) 0.0281(12) 0.0076(9) 0.0007(10) -0.0099(10)
C246 0.0257(11) 0.0254(10) 0.0308(11) 0.0047(9) 0.0056(9) -0.0016(8)
C251 0.0273(11) 0.0200(9) 0.0254(10) 0.0008(8) 0.0096(9) -0.0009(8)
C252 0.0308(11) 0.0245(10) 0.0265(10) 0.0035(8) 0.0078(9) 0.0019(9)
C253 0.0410(14) 0.0322(12) 0.0315(12) 0.0013(10) 0.0001(10) -0.0044(10)
C254 0.0584(17) 0.0279(12) 0.0344(13) -0.0030(10) 0.0032(12) -0.0045(11)
C255 0.0526(16) 0.0211(11) 0.0397(13) 0.0000(9) 0.0064(12) 0.0039(10)
C256 0.0359(13) 0.0237(11) 0.0347(12) 0.0019(9) 0.0091(10) 0.0048(9)

loop_
_atom_type_symbol
_atom_type_description
_atom_type_scat_dispersion_real
_atom_type_scat_dispersion_imag
_atom_type_scat_source
C C 0.0033 0.0016 'International Tables Vol C Tables 4.2.6.8 and 6.1.1.4'
H H 0.0000 0.0000 'International Tables Vol C Tables 4.2.6.8 and 6.1.1.4'
N N 0.0061 0.0033 'International Tables Vol C Tables 4.2.6.8 and 6.1.1.4'
O O 0.0106 0.0060 'International Tables Vol C Tables 4.2.6.8 and 6.1.1.4'

loop_
_exptl_crystal_face_index_h
_exptl_crystal_face_index_k
_exptl_crystal_face_index_l
_exptl_crystal_face_perp_dist
-4.00 -3.00 -1.00 0.1750
-4.00 -1.00 -3.00 0.1740
-3.00 -3.00 -4.00 0.1700
-2.00 -1.00 -4.00 0.1430
-2.00 -1.00 1.00 0.1930
-2.00 -1.00 2.00 0.1980
-1.00 -1.00 -3.00 0.1440
-1.00 0.00 -4.00 0.1190
-1.00 0.00 4.00 0.2330
-1.00 0.00 0.00 0.2000
-1.00 -1.00 2.00 0.2060
-1.00 -1.00 3.00 0.1910
-1.00 4.00 0.00 0.1550
0.00 3.00 -2.00 0.1290
0.00 -3.00 2.00 0.2320
0.00 0.00 -1.00 0.0830
0.00 0.00 1.00 0.1730
0.00 1.00 4.00 0.1850
0.00 1.00 1.00 0.1850
1.00 0.00 4.00 0.1300
1.00 0.00 -4.00 0.1400
2.00 3.00 4.00 0.1640
3.00 0.00 4.00 0.1410
3.00 0.00 -2.00 0.2230
4.00 3.00 4.00 0.1670

loop_
_geom_angle_atom_site_label_1
_geom_angle_atom_site_label_2
_geom_angle_atom_site_label_3
_geom_angle
_geom_angle_site_symmetry_1
_geom_angle_site_symmetry_3
_geom_angle_publ_flag
C11 O11 H11 109.5 . . ?
C12 O12 C151 110.69(15) . . ?
C151 O13 C13 108.92(15) . . ?
C14 O14 H14 109.5 . . ?
C21 O21 H21 109.5 . . ?
C251 O22 C22 108.14(15) . . ?
C23 O23 C251 110.40(15) . . ?
C24 O24 H24 109.5 . . ?
C32 N3 C33 117.7(2) . . ?
C43 N4 C42 117.7(2) . . ?
O11 C11 C111 109.66(17) . . ?
O11 C11 C121 106.44(16) . . ?
C111 C11 C121 108.88(16) . . ?
O11 C11 C12 108.26(16) . . ?
C111 C11 C12 111.03(16) . . ?
C121 C11 C12 112.45(16) . . ?
O12 C12 C13 103.71(15) . . ?
O12 C12 C11 110.27(16) . . ?
C13 C12 C11 115.70(16) . . ?
O12 C12 H12 109.0 . . ?
C13 C12 H12 109.0 . . ?
C11 C12 H12 109.0 . . ?
O13 C13 C14 107.72(16) . . ?
O13 C13 C12 103.80(16) . . ?
C14 C13 C12 117.00(16) . . ?
O13 C13 H13 109.3 . . ?
C14 C13 H13 109.3 . . ?
C12 C13 H13 109.3 . . ?
O14 C14 C141 107.20(17) . . ?
O14 C14 C131 109.20(16) . . ?
C141 C14 C131 110.24(17) . . ?
O14 C14 C13 106.29(16) . . ?
C141 C14 C13 111.99(16) . . ?
C131 C14 C13 111.71(17) . . ?
O21 C21 C221 107.51(17) . . ?
O21 C21 C211 109.10(16) . . ?
C221 C21 C211 110.61(17) . . ?
O21 C21 C22 106.48(16) . . ?
C221 C21 C22 111.81(16) . . ?
C211 C21 C22 111.14(17) . . ?
O22 C22 C23 103.15(15) . . ?
O22 C22 C21 107.35(15) . . ?
C23 C22 C21 117.62(17) . . ?
O22 C22 H22 109.4 . . ?
C23 C22 H22 109.4 . . ?
C21 C22 H22 109.4 . . ?
O23 C23 C22 103.57(15) . . ?
O23 C23 C24 109.53(16) . . ?
C22 C23 C24 116.09(16) . . ?
O23 C23 H23 109.1 . . ?
C22 C23 H23 109.1 . . ?
C24 C23 H23 109.1 . . ?
O24 C24 C241 109.90(17) . . ?
O24 C24 C231 105.96(16) . . ?
C241 C24 C231 108.66(17) . . ?
O24 C24 C23 108.58(16) . . ?
C241 C24 C23 110.89(16) . . ?
C231 C24 C23 112.72(16) . . ?
C35 C31 C32 116.7(2) . . ?
C35 C31 C36 123.2(2) . . ?
C32 C31 C36 120.1(3) . . ?
N3 C32 C31 124.1(3) . . ?
N3 C32 H32 118.0 . . ?
C31 C32 H32 118.0 . . ?
N3 C33 C34 122.9(3) . . ?
N3 C33 H33 118.6 . . ?
C34 C33 H33 118.6 . . ?
C33 C34 C35 118.5(3) . . ?
C33 C34 H34 120.8 . . ?
C35 C34 H34 120.8 . . ?
C31 C35 C34 120.2(2) . . ?
C31 C35 H35 119.9 . . ?
C34 C35 H35 119.9 . . ?
C31 C36 H36A 109.5 . . ?
C31 C36 H36B 109.5 . . ?
H36A C36 H36B 109.5 . . ?
C31 C36 H36C 109.5 . . ?
H36A C36 H36C 109.5 . . ?
H36B C36 H36C 109.5 . . ?
C45 C41 C42 116.6(2) . . ?
C45 C41 C46 123.3(2) . . ?
C42 C41 C46 120.1(3) . . ?
N4 C42 C41 123.8(3) . . ?
N4 C42 H42 118.1 . . ?
C41 C42 H42 118.1 . . ?
N4 C43 C44 122.9(3) . . ?
N4 C43 H43 118.5 . . ?
C44 C43 H43 118.5 . . ?
C43 C44 C45 118.4(3) . . ?
C43 C44 H44 120.8 . . ?
C45 C44 H44 120.8 . . ?
C41 C45 C44 120.5(2) . . ?
C41 C45 H45 119.8 . . ?
C44 C45 H45 119.8 . . ?
C41 C46 H46A 109.5 . . ?
C41 C46 H46B 109.5 . . ?
H46A C46 H46B 109.5 . . ?
C41 C46 H46C 109.5 . . ?
H46A C46 H46C 109.5 . . ?
H46B C46 H46C 109.5 . . ?
C116 C111 C112 118.6(2) . . ?
C116 C111 C11 120.86(19) . . ?
C112 C111 C11 120.5(2) . . ?
C111 C112 C113 120.3(2) . . ?
C111 C112 H112 119.9 . . ?
C113 C112 H112 119.9 . . ?
C114 C113 C112 120.4(2) . . ?
C114 C113 H113 119.8 . . ?
C112 C113 H113 119.8 . . ?
C113 C114 C115 119.8(2) . . ?
C113 C114 H114 120.1 . . ?
C115 C114 H114 120.1 . . ?
C114 C115 C116 120.0(2) . . ?
C114 C115 H115 120.0 . . ?
C116 C115 H115 120.0 . . ?
C115 C116 C111 120.9(2) . . ?
C115 C116 H116 119.6 . . ?
C111 C116 H116 119.6 . . ?
C126 C121 C122 118.3(2) . . ?
C126 C121 C11 124.89(19) . . ?
C122 C121 C11 116.75(19) . . ?
C123 C122 C121 120.7(2) . . ?
C123 C122 H122 119.7 . . ?
C121 C122 H122 119.7 . . ?
C124 C123 C122 120.5(2) . . ?
C124 C123 H123 119.8 . . ?
C122 C123 H123 119.8 . . ?
C123 C124 C125 119.3(2) . . ?
C123 C124 H124 120.3 . . ?
C125 C124 H124 120.3 . . ?
C124 C125 C126 120.5(2) . . ?
C124 C125 H125 119.8 . . ?
C126 C125 H125 119.8 . . ?
C121 C126 C125 120.7(2) . . ?
C121 C126 H126 119.7 . . ?
C125 C126 H126 119.7 . . ?
C136 C131 C132 118.2(2) . . ?
C136 C131 C14 124.21(19) . . ?
C132 C131 C14 117.53(19) . . ?
C133 C132 C131 121.1(2) . . ?
C133 C132 H132 119.5 . . ?
C131 C132 H132 119.5 . . ?
C134 C133 C132 120.2(2) . . ?
C134 C133 H133 119.9 . . ?
C132 C133 H133 119.9 . . ?
C135 C134 C133 119.4(2) . . ?
C135 C134 H134 120.3 . . ?
C133 C134 H134 120.3 . . ?
C134 C135 C136 120.6(2) . . ?
C134 C135 H135 119.7 . . ?
C136 C135 H135 119.7 . . ?
C131 C136 C135 120.5(2) . . ?
C131 C136 H136 119.8 . . ?
C135 C136 H136 119.8 . . ?
C142 C141 C146 118.9(2) . . ?
C142 C141 C14 120.1(2) . . ?
C146 C141 C14 121.0(2) . . ?
C141 C142 C143 120.3(3) . . ?
C141 C142 H142 119.9 . . ?
C143 C142 H142 119.9 . . ?
C144 C143 C142 120.3(3) . . ?
C144 C143 H143 119.8 . . ?
C142 C143 H143 119.8 . . ?
C143 C144 C145 120.0(3) . . ?
C143 C144 H144 120.0 . . ?
C145 C144 H144 120.0 . . ?
C144 C145 C146 120.0(3) . . ?
C144 C145 H145 120.0 . . ?
C146 C145 H145 120.0 . . ?
C145 C146 C141 120.5(3) . . ?
C145 C146 H146 119.8 . . ?
C141 C146 H146 119.8 . . ?
O13 C151 O12 105.73(15) . . ?
O13 C151 C156 108.31(17) . . ?
O12 C151 C156 108.87(17) . . ?
O13 C151 C152 110.69(17) . . ?
O12 C151 C152 110.53(16) . . ?
C156 C151 C152 112.46(17) . . ?
C151 C152 C153 111.81(18) . . ?
C151 C152 H15A 109.3 . . ?
C153 C152 H15A 109.3 . . ?
C151 C152 H15B 109.3 . . ?
C153 C152 H15B 109.3 . . ?
H15A C152 H15B 107.9 . . ?
C154 C153 C152 111.1(2) . . ?
C154 C153 H15C 109.4 . . ?
C152 C153 H15C 109.4 . . ?
C154 C153 H15D 109.4 . . ?
C152 C153 H15D 109.4 . . ?
H15C C153 H15D 108.0 . . ?
C153 C154 C155 110.84(19) . . ?
C153 C154 H15E 109.5 . . ?
C155 C154 H15E 109.5 . . ?
C153 C154 H15F 109.5 . . ?
C155 C154 H15F 109.5 . . ?
H15E C154 H15F 108.1 . . ?
C154 C155 C156 110.50(19) . . ?
C154 C155 H15G 109.6 . . ?
C156 C155 H15G 109.5 . . ?
C154 C155 H15H 109.5 . . ?
C156 C155 H15H 109.5 . . ?
H15G C155 H15H 108.1 . . ?
C151 C156 C155 111.41(18) . . ?
C151 C156 H15I 109.3 . . ?
C155 C156 H15I 109.3 . . ?
C151 C156 H15J 109.3 . . ?
C155 C156 H15J 109.3 . . ?
H15I C156 H15J 108.0 . . ?
C212 C211 C216 118.4(2) . . ?
C212 C211 C21 124.06(19) . . ?
C216 C211 C21 117.54(19) . . ?
C211 C212 C213 120.3(2) . . ?
C211 C212 H212 119.8 . . ?
C213 C212 H212 119.8 . . ?
C214 C213 C212 120.4(2) . . ?
C214 C213 H213 119.8 . . ?
C212 C213 H213 119.8 . . ?
C215 C214 C213 119.7(2) . . ?
C215 C214 H214 120.2 . . ?
C213 C214 H214 120.2 . . ?
C214 C215 C216 120.1(2) . . ?
C214 C215 H215 119.9 . . ?
C216 C215 H215 119.9 . . ?
C215 C216 C211 121.1(2) . . ?
C215 C216 H216 119.5 . . ?
C211 C216 H216 119.5 . . ?
C226 C221 C222 118.7(2) . . ?
C226 C221 C21 120.2(2) . . ?
C222 C221 C21 121.1(2) . . ?
C223 C222 C221 120.5(3) . . ?
C223 C222 H222 119.8 . . ?
C221 C222 H222 119.8 . . ?
C224 C223 C222 120.0(3) . . ?
C224 C223 H223 120.0 . . ?
C222 C223 H223 120.0 . . ?
C225 C224 C223 120.0(3) . . ?
C225 C224 H224 120.0 . . ?
C223 C224 H224 120.0 . . ?
C224 C225 C226 120.6(3) . . ?
C224 C225 H225 119.7 . . ?
C226 C225 H225 119.7 . . ?
C221 C226 C225 120.2(3) . . ?
C221 C226 H226 119.9 . . ?
C225 C226 H226 119.9 . . ?
C232 C231 C236 118.8(2) . . ?
C232 C231 C24 124.63(19) . . ?
C236 C231 C24 116.52(19) . . ?
C231 C232 C233 120.4(2) . . ?
C231 C232 H232 119.8 . . ?
C233 C232 H232 119.8 . . ?
C234 C233 C232 120.4(2) . . ?
C234 C233 H233 119.8 . . ?
C232 C233 H233 119.8 . . ?
C235 C234 C233 119.4(2) . . ?
C235 C234 H234 120.3 . . ?
C233 C234 H234 120.3 . . ?
C234 C235 C236 120.4(2) . . ?
C234 C235 H235 119.8 . . ?
C236 C235 H235 119.8 . . ?
C235 C236 C231 120.6(2) . . ?
C235 C236 H236 119.7 . . ?
C231 C236 H236 119.7 . . ?
C242 C241 C246 118.9(2) . . ?
C242 C241 C24 120.5(2) . . ?
C246 C241 C24 120.61(19) . . ?
C241 C242 C243 120.3(2) . . ?
C241 C242 H242 119.8 . . ?
C243 C242 H242 119.8 . . ?
C244 C243 C242 120.4(2) . . ?
C244 C243 H243 119.8 . . ?
C242 C243 H243 119.8 . . ?
C243 C244 C245 119.9(2) . . ?
C243 C244 H244 120.1 . . ?
C245 C244 H244 120.1 . . ?
C244 C245 C246 120.0(2) . . ?
C244 C245 H245 120.0 . . ?
C246 C245 H245 120.0 . . ?
C245 C246 C241 120.5(2) . . ?
C245 C246 H246 119.7 . . ?
C241 C246 H246 119.7 . . ?
O22 C251 O23 105.23(16) . . ?
O22 C251 C256 108.72(17) . . ?
O23 C251 C256 108.42(18) . . ?
O22 C251 C252 110.21(17) . . ?
O23 C251 C252 111.40(17) . . ?
C256 C251 C252 112.55(18) . . ?
C251 C252 C253 111.50(19) . . ?
C251 C252 H25A 109.3 . . ?
C253 C252 H25A 109.3 . . ?
C251 C252 H25B 109.3 . . ?
C253 C252 H25B 109.3 . . ?
H25A C252 H25B 108.0 . . ?
C254 C253 C252 110.6(2) . . ?
C254 C253 H25C 109.5 . . ?
C252 C253 H25C 109.5 . . ?
C254 C253 H25D 109.5 . . ?
C252 C253 H25D 109.5 . . ?
H25C C253 H25D 108.1 . . ?
C255 C254 C253 110.6(2) . . ?
C255 C254 H25E 109.5 . . ?
C253 C254 H25E 109.5 . . ?
C255 C254 H25F 109.5 . . ?
C253 C254 H25F 109.5 . . ?
H25E C254 H25F 108.1 . . ?
C254 C255 C256 110.7(2) . . ?
C254 C255 H25G 109.5 . . ?
C256 C255 H25G 109.5 . . ?
C254 C255 H25H 109.5 . . ?
C256 C255 H25H 109.5 . . ?
H25G C255 H25H 108.1 . . ?
C251 C256 C255 112.4(2) . . ?
C251 C256 H25I 109.1 . . ?
C255 C256 H25I 109.1 . . ?
C251 C256 H25J 109.1 . . ?
C255 C256 H25J 109.1 . . ?
H25I C256 H25J 107.9 . . ?

loop_
_geom_bond_atom_site_label_1
_geom_bond_atom_site_label_2
_geom_bond_distance
_geom_bond_site_symmetry_2
_geom_bond_publ_flag
O11 C11 1.425(2) . ?
O11 H11 0.8400 . ?
O12 C12 1.426(2) . ?
O12 C151 1.437(2) . ?
O13 C151 1.420(2) . ?
O13 C13 1.421(2) . ?
O14 C14 1.433(2) . ?
O14 H14 0.8400 . ?
O21 C21 1.431(2) . ?
O21 H21 0.8400 . ?
O22 C251 1.423(2) . ?
O22 C22 1.423(2) . ?
O23 C23 1.429(2) . ?
O23 C251 1.438(3) . ?
O24 C24 1.431(2) . ?
O24 H24 0.8400 . ?
N3 C32 1.332(3) . ?
N3 C33 1.332(4) . ?
N4 C43 1.332(4) . ?
N4 C42 1.337(3) . ?
C11 C111 1.534(3) . ?
C11 C121 1.538(3) . ?
C11 C12 1.561(3) . ?
C12 C13 1.549(3) . ?
C12 H12 1.0000 . ?
C13 C14 1.546(3) . ?
C13 H13 1.0000 . ?
C14 C141 1.535(3) . ?
C14 C131 1.539(3) . ?
C21 C221 1.531(3) . ?
C21 C211 1.541(3) . ?
C21 C22 1.547(3) . ?
C22 C23 1.546(3) . ?
C22 H22 1.0000 . ?
C23 C24 1.562(3) . ?
C23 H23 1.0000 . ?
C24 C241 1.530(3) . ?
C24 C231 1.538(3) . ?
C31 C35 1.379(4) . ?
C31 C32 1.385(4) . ?
C31 C36 1.505(4) . ?
C32 H32 0.9500 . ?
C33 C34 1.370(4) . ?
C33 H33 0.9500 . ?
C34 C35 1.379(4) . ?
C34 H34 0.9500 . ?
C35 H35 0.9500 . ?
C36 H36A 0.9800 . ?
C36 H36B 0.9800 . ?
C36 H36C 0.9800 . ?
C41 C45 1.378(4) . ?
C41 C42 1.392(4) . ?
C41 C46 1.506(4) . ?
C42 H42 0.9500 . ?
C43 C44 1.376(4) . ?
C43 H43 0.9500 . ?
C44 C45 1.380(4) . ?
C44 H44 0.9500 . ?
C45 H45 0.9500 . ?
C46 H46A 0.9800 . ?
C46 H46B 0.9800 . ?
C46 H46C 0.9800 . ?
C111 C116 1.393(3) . ?
C111 C112 1.394(3) . ?
C112 C113 1.394(3) . ?
C112 H112 0.9500 . ?
C113 C114 1.379(4) . ?
C113 H113 0.9500 . ?
C114 C115 1.385(4) . ?
C114 H114 0.9500 . ?
C115 C116 1.388(3) . ?
C115 H115 0.9500 . ?
C116 H116 0.9500 . ?
C121 C126 1.387(3) . ?
C121 C122 1.397(3) . ?
C122 C123 1.387(3) . ?
C122 H122 0.9500 . ?
C123 C124 1.381(4) . ?
C123 H123 0.9500 . ?
C124 C125 1.382(4) . ?
C124 H124 0.9500 . ?
C125 C126 1.391(3) . ?
C125 H125 0.9500 . ?
C126 H126 0.9500 . ?
C131 C136 1.387(3) . ?
C131 C132 1.395(3) . ?
C132 C133 1.389(3) . ?
C132 H132 0.9500 . ?
C133 C134 1.380(4) . ?
C133 H133 0.9500 . ?
C134 C135 1.379(4) . ?
C134 H134 0.9500 . ?
C135 C136 1.398(3) . ?
C135 H135 0.9500 . ?
C136 H136 0.9500 . ?
C141 C142 1.388(3) . ?
C141 C146 1.393(3) . ?
C142 C143 1.395(4) . ?
C142 H142 0.9500 . ?
C143 C144 1.375(5) . ?
C143 H143 0.9500 . ?
C144 C145 1.381(5) . ?
C144 H144 0.9500 . ?
C145 C146 1.392(4) . ?
C145 H145 0.9500 . ?
C146 H146 0.9500 . ?
C151 C156 1.518(3) . ?
C151 C152 1.518(3) . ?
C152 C153 1.525(3) . ?
C152 H15A 0.9900 . ?
C152 H15B 0.9900 . ?
C153 C154 1.521(3) . ?
C153 H15C 0.9900 . ?
C153 H15D 0.9900 . ?
C154 C155 1.522(3) . ?
C154 H15E 0.9900 . ?
C154 H15F 0.9900 . ?
C155 C156 1.532(3) . ?
C155 H15G 0.9900 . ?
C155 H15H 0.9900 . ?
C156 H15I 0.9900 . ?
C156 H15J 0.9900 . ?
C211 C212 1.389(3) . ?
C211 C216 1.393(3) . ?
C212 C213 1.400(3) . ?
C212 H212 0.9500 . ?
C213 C214 1.379(4) . ?
C213 H213 0.9500 . ?
C214 C215 1.378(4) . ?
C214 H214 0.9500 . ?
C215 C216 1.390(3) . ?
C215 H215 0.9500 . ?
C216 H216 0.9500 . ?
C221 C226 1.389(3) . ?
C221 C222 1.398(3) . ?
C222 C223 1.391(4) . ?
C222 H222 0.9500 . ?
C223 C224 1.384(5) . ?
C223 H223 0.9500 . ?
C224 C225 1.366(5) . ?
C224 H224 0.9500 . ?
C225 C226 1.397(4) . ?
C225 H225 0.9500 . ?
C226 H226 0.9500 . ?
C231 C232 1.386(3) . ?
C231 C236 1.394(3) . ?
C232 C233 1.393(3) . ?
C232 H232 0.9500 . ?
C233 C234 1.385(4) . ?
C233 H233 0.9500 . ?
C234 C235 1.382(4) . ?
C234 H234 0.9500 . ?
C235 C236 1.387(3) . ?
C235 H235 0.9500 . ?
C236 H236 0.9500 . ?
C241 C242 1.389(3) . ?
C241 C246 1.393(3) . ?
C242 C243 1.391(4) . ?
C242 H242 0.9500 . ?
C243 C244 1.374(4) . ?
C243 H243 0.9500 . ?
C244 C245 1.385(4) . ?
C244 H244 0.9500 . ?
C245 C246 1.387(3) . ?
C245 H245 0.9500 . ?
C246 H246 0.9500 . ?
C251 C256 1.517(3) . ?
C251 C252 1.519(3) . ?
C252 C253 1.532(3) . ?
C252 H25A 0.9900 . ?
C252 H25B 0.9900 . ?
C253 C254 1.527(4) . ?
C253 H25C 0.9900 . ?
C253 H25D 0.9900 . ?
C254 C255 1.521(4) . ?
C254 H25E 0.9900 . ?
C254 H25F 0.9900 . ?
C255 C256 1.531(3) . ?
C255 H25G 0.9900 . ?
C255 H25H 0.9900 . ?
C256 H25I 0.9900 . ?
C256 H25J 0.9900 . ?

loop_
_geom_hbond_atom_site_label_D
_geom_hbond_atom_site_label_H
_geom_hbond_atom_site_label_A
_geom_hbond_distance_DH
_geom_hbond_distance_HA
_geom_hbond_distance_DA
_geom_hbond_angle_DHA
_geom_hbond_site_symmetry_A
_geom_hbond_publ_flag
O11 H11 O14 0.84 1.83 2.667(2) 176 . yes
O14 H14 N3 0.84 1.87 2.660(3) 155 . yes
O21 H21 N4 0.84 1.88 2.668(3) 155 . yes
O24 H24 O21 0.84 1.82 2.663(2) 177 . yes
C112 H112 O11 0.95 2.45 2.778(3) 100 . yes
C126 H126 O12 0.95 2.30 2.924(3) 123 . yes
C136 H136 O13 0.95 2.44 2.987(3) 116 . yes
C142 H142 O14 0.95 2.32 2.680(3) 102 . yes
C212 H212 O22 0.95 2.44 2.979(3) 116 . yes
C226 H226 O21 0.95 2.32 2.683(3) 102 . yes
C232 H232 O23 0.95 2.41 2.981(3) 118 . yes
C242 H242 O24 0.95 2.43 2.772(3) 101 . yes

loop_
_geom_torsion_atom_site_label_1
_geom_torsion_atom_site_label_2
_geom_torsion_atom_site_label_3
_geom_torsion_atom_site_label_4
_geom_torsion
_geom_torsion_site_symmetry_1
_geom_torsion_site_symmetry_2
_geom_torsion_site_symmetry_3
_geom_torsion_site_symmetry_4
_geom_torsion_publ_flag
C151 O12 C12 C13 -6.0(2) . . . . ?
C151 O12 C12 C11 -130.41(17) . . . . ?
O11 C11 C12 O12 178.01(16) . . . . ?
C111 C11 C12 O12 57.6(2) . . . . ?
C121 C11 C12 O12 -64.7(2) . . . . ?
O11 C11 C12 C13 60.8(2) . . . . ?
C111 C11 C12 C13 -59.7(2) . . . . ?
C121 C11 C12 C13 178.05(17) . . . . ?
C151 O13 C13 C14 -152.14(16) . . . . ?
C151 O13 C13 C12 -27.4(2) . . . . ?
O12 C12 C13 O13 19.97(19) . . . . ?
C11 C12 C13 O13 140.84(17) . . . . ?
O12 C12 C13 C14 138.45(17) . . . . ?
C11 C12 C13 C14 -100.7(2) . . . . ?
O13 C13 C14 O14 172.28(16) . . . . ?
C12 C13 C14 O14 55.9(2) . . . . ?
O13 C13 C14 C141 55.5(2) . . . . ?
C12 C13 C14 C141 -60.8(2) . . . . ?
O13 C13 C14 C131 -68.7(2) . . . . ?
C12 C13 C14 C131 174.96(17) . . . . ?
C251 O22 C22 C23 -31.5(2) . . . . ?
C251 O22 C22 C21 -156.37(16) . . . . ?
O21 C21 C22 O22 172.15(16) . . . . ?
C221 C21 C22 O22 55.0(2) . . . . ?
C211 C21 C22 O22 -69.1(2) . . . . ?
O21 C21 C22 C23 56.5(2) . . . . ?
C221 C21 C22 C23 -60.6(2) . . . . ?
C211 C21 C22 C23 175.23(17) . . . . ?
C251 O23 C23 C22 -6.8(2) . . . . ?
C251 O23 C23 C24 -131.26(17) . . . . ?
O22 C22 C23 O23 22.93(19) . . . . ?
C21 C22 C23 O23 140.82(17) . . . . ?
O22 C22 C23 C24 143.00(16) . . . . ?
C21 C22 C23 C24 -99.1(2) . . . . ?
O23 C23 C24 O24 177.09(16) . . . . ?
C22 C23 C24 O24 60.3(2) . . . . ?
O23 C23 C24 C241 56.2(2) . . . . ?
C22 C23 C24 C241 -60.5(2) . . . . ?
O23 C23 C24 C231 -65.8(2) . . . . ?
C22 C23 C24 C231 177.37(17) . . . . ?
C33 N3 C32 C31 0.0(4) . . . . ?
C35 C31 C32 N3 -0.5(4) . . . . ?
C36 C31 C32 N3 178.3(3) . . . . ?
C32 N3 C33 C34 0.3(4) . . . . ?
N3 C33 C34 C35 -0.1(4) . . . . ?
C32 C31 C35 C34 0.6(4) . . . . ?
C36 C31 C35 C34 -178.1(3) . . . . ?
C33 C34 C35 C31 -0.4(4) . . . . ?
C43 N4 C42 C41 0.3(4) . . . . ?
C45 C41 C42 N4 -0.8(4) . . . . ?
C46 C41 C42 N4 177.9(3) . . . . ?
C42 N4 C43 C44 0.6(4) . . . . ?
N4 C43 C44 C45 -1.0(4) . . . . ?
C42 C41 C45 C44 0.3(4) . . . . ?
C46 C41 C45 C44 -178.3(3) . . . . ?
C43 C44 C45 C41 0.5(4) . . . . ?
O11 C11 C111 C116 156.51(18) . . . . ?
C121 C11 C111 C116 40.4(3) . . . . ?
C12 C11 C111 C116 -83.9(2) . . . . ?
O11 C11 C111 C112 -24.8(3) . . . . ?
C121 C11 C111 C112 -140.8(2) . . . . ?
C12 C11 C111 C112 94.8(2) . . . . ?
C116 C111 C112 C113 1.4(3) . . . . ?
C11 C111 C112 C113 -177.3(2) . . . . ?
C111 C112 C113 C114 -0.4(4) . . . . ?
C112 C113 C114 C115 -0.9(4) . . . . ?
C113 C114 C115 C116 1.3(4) . . . . ?
C114 C115 C116 C111 -0.2(3) . . . . ?
C112 C111 C116 C115 -1.1(3) . . . . ?
C11 C111 C116 C115 177.6(2) . . . . ?
O11 C11 C121 C126 134.4(2) . . . . ?
C111 C11 C121 C126 -107.5(2) . . . . ?
C12 C11 C121 C126 16.0(3) . . . . ?
O11 C11 C121 C122 -47.2(2) . . . . ?
C111 C11 C121 C122 70.9(2) . . . . ?
C12 C11 C121 C122 -165.58(18) . . . . ?
C126 C121 C122 C123 0.7(3) . . . . ?
C11 C121 C122 C123 -177.8(2) . . . . ?
C121 C122 C123 C124 0.1(4) . . . . ?
C122 C123 C124 C125 -0.8(4) . . . . ?
C123 C124 C125 C126 0.7(4) . . . . ?
C122 C121 C126 C125 -0.9(3) . . . . ?
C11 C121 C126 C125 177.5(2) . . . . ?
C124 C125 C126 C121 0.2(4) . . . . ?
O14 C14 C131 C136 120.6(2) . . . . ?
C141 C14 C131 C136 -121.9(2) . . . . ?
C13 C14 C131 C136 3.3(3) . . . . ?
O14 C14 C131 C132 -57.3(2) . . . . ?
C141 C14 C131 C132 60.2(2) . . . . ?
C13 C14 C131 C132 -174.61(18) . . . . ?
C136 C131 C132 C133 -0.5(3) . . . . ?
C14 C131 C132 C133 177.6(2) . . . . ?
C131 C132 C133 C134 0.0(4) . . . . ?
C132 C133 C134 C135 0.5(4) . . . . ?
C133 C134 C135 C136 -0.6(4) . . . . ?
C132 C131 C136 C135 0.4(3) . . . . ?
C14 C131 C136 C135 -177.4(2) . . . . ?
C134 C135 C136 C131 0.1(4) . . . . ?
O14 C14 C141 C142 -14.5(3) . . . . ?
C131 C14 C141 C142 -133.2(2) . . . . ?
C13 C14 C141 C142 101.7(2) . . . . ?
O14 C14 C141 C146 164.37(19) . . . . ?
C131 C14 C141 C146 45.6(3) . . . . ?
C13 C14 C141 C146 -79.4(2) . . . . ?
C146 C141 C142 C143 -1.6(3) . . . . ?
C14 C141 C142 C143 177.3(2) . . . . ?
C141 C142 C143 C144 0.2(4) . . . . ?
C142 C143 C144 C145 1.5(4) . . . . ?
C143 C144 C145 C146 -1.8(4) . . . . ?
C144 C145 C146 C141 0.4(4) . . . . ?
C142 C141 C146 C145 1.3(3) . . . . ?
C14 C141 C146 C145 -177.5(2) . . . . ?
C13 O13 C151 O12 24.2(2) . . . . ?
C13 O13 C151 C156 140.80(17) . . . . ?
C13 O13 C151 C152 -95.48(19) . . . . ?
C12 O12 C151 O13 -10.4(2) . . . . ?
C12 O12 C151 C156 -126.57(18) . . . . ?
C12 O12 C151 C152 109.43(18) . . . . ?
O13 C151 C152 C153 -68.9(2) . . . . ?
O12 C151 C152 C153 174.32(18) . . . . ?
C156 C151 C152 C153 52.4(2) . . . . ?
C151 C152 C153 C154 -54.0(3) . . . . ?
C152 C153 C154 C155 57.0(3) . . . . ?
C153 C154 C155 C156 -57.6(3) . . . . ?
O13 C151 C156 C155 69.4(2) . . . . ?
O12 C151 C156 C155 -176.06(18) . . . . ?
C152 C151 C156 C155 -53.2(2) . . . . ?
C154 C155 C156 C151 55.6(3) . . . . ?
O21 C21 C211 C212 119.9(2) . . . . ?
C221 C21 C211 C212 -122.0(2) . . . . ?
C22 C21 C211 C212 2.8(3) . . . . ?
O21 C21 C211 C216 -57.7(2) . . . . ?
C221 C21 C211 C216 60.3(2) . . . . ?
C22 C21 C211 C216 -174.85(19) . . . . ?
C216 C211 C212 C213 0.8(3) . . . . ?
C21 C211 C212 C213 -176.9(2) . . . . ?
C211 C212 C213 C214 0.0(4) . . . . ?
C212 C213 C214 C215 -0.6(4) . . . . ?
C213 C214 C215 C216 0.4(4) . . . . ?
C214 C215 C216 C211 0.4(4) . . . . ?
C212 C211 C216 C215 -0.9(3) . . . . ?
C21 C211 C216 C215 176.8(2) . . . . ?
O21 C21 C221 C226 -13.9(3) . . . . ?
C211 C21 C221 C226 -133.0(2) . . . . ?
C22 C21 C221 C226 102.6(2) . . . . ?
O21 C21 C221 C222 165.37(19) . . . . ?
C211 C21 C221 C222 46.3(3) . . . . ?
C22 C21 C221 C222 -78.1(2) . . . . ?
C226 C221 C222 C223 0.9(3) . . . . ?
C21 C221 C222 C223 -178.4(2) . . . . ?
C221 C222 C223 C224 0.8(4) . . . . ?
C222 C223 C224 C225 -1.7(4) . . . . ?
C223 C224 C225 C226 0.8(4) . . . . ?
C222 C221 C226 C225 -1.7(3) . . . . ?
C21 C221 C226 C225 177.6(2) . . . . ?
C224 C225 C226 C221 0.9(4) . . . . ?
O24 C24 C231 C232 126.0(2) . . . . ?
C241 C24 C231 C232 -115.9(2) . . . . ?
C23 C24 C231 C232 7.4(3) . . . . ?
O24 C24 C231 C236 -54.5(2) . . . . ?
C241 C24 C231 C236 63.6(2) . . . . ?
C23 C24 C231 C236 -173.11(18) . . . . ?
C236 C231 C232 C233 -0.9(3) . . . . ?
C24 C231 C232 C233 178.5(2) . . . . ?
C231 C232 C233 C234 0.4(4) . . . . ?
C232 C233 C234 C235 0.5(4) . . . . ?
C233 C234 C235 C236 -0.7(4) . . . . ?
C234 C235 C236 C231 0.2(4) . . . . ?
C232 C231 C236 C235 0.7(3) . . . . ?
C24 C231 C236 C235 -178.9(2) . . . . ?
O24 C24 C241 C242 -22.7(3) . . . . ?
C231 C24 C241 C242 -138.2(2) . . . . ?
C23 C24 C241 C242 97.4(2) . . . . ?
O24 C24 C241 C246 158.45(18) . . . . ?
C231 C24 C241 C246 42.9(2) . . . . ?
C23 C24 C241 C246 -81.5(2) . . . . ?
C246 C241 C242 C243 1.5(3) . . . . ?
C24 C241 C242 C243 -177.4(2) . . . . ?
C241 C242 C243 C244 -0.6(4) . . . . ?
C242 C243 C244 C245 -0.3(4) . . . . ?
C243 C244 C245 C246 0.3(4) . . . . ?
C244 C245 C246 C241 0.6(3) . . . . ?
C242 C241 C246 C245 -1.5(3) . . . . ?
C24 C241 C246 C245 177.4(2) . . . . ?
C22 O22 C251 O23 27.8(2) . . . . ?
C22 O22 C251 C256 143.81(18) . . . . ?
C22 O22 C251 C252 -92.39(19) . . . . ?
C23 O23 C251 O22 -12.0(2) . . . . ?
C23 O23 C251 C256 -128.19(18) . . . . ?
C23 O23 C251 C252 107.43(19) . . . . ?
O22 C251 C252 C253 -69.3(2) . . . . ?
O23 C251 C252 C253 174.26(18) . . . . ?
C256 C251 C252 C253 52.2(3) . . . . ?
C251 C252 C253 C254 -55.5(3) . . . . ?
C252 C253 C254 C255 58.3(3) . . . . ?
C253 C254 C255 C256 -57.4(3) . . . . ?
O22 C251 C256 C255 70.7(2) . . . . ?
O23 C251 C256 C255 -175.38(19) . . . . ?
C252 C251 C256 C255 -51.7(3) . . . . ?
C254 C255 C256 C251 54.1(3) . . . . ?
